data_4322887
loop_
_publ_author_name
'Masaaki Mimura'
'Toshihiro Matsuo'
'Toshio Nakashima'
'Naohide Matsumoto'

_publ_contact_author
;
   Naohide Matsumoto
Department of Chemistry, Faculty of Science, Kumamoto University,
 Kurokami 2-39-1, Kumamoto 860, Japan
;
_publ_contact_author_email 'naohide@aster.sci.kumamoto-u.ac.jp '
_publ_contact_author_fax ' +81-96-342-2751 '
_publ_contact_author_phone '+81-96-342-2754 '
_publ_section_title
;
 Zigzag-Chain and Cyclic-Tetrameric Compounds Derived by Deprotonation of
 Mononuclear Copper(II) Complexes with
 N,N'-Bis(2-substituted-imidazol-4-ylmethyl- idene)-1,4-diaminobutane
 (2-Substituent = H, Me): Synthesis, Characterization, Structure,
 Substituent Effect, and Interconvertibility
;
_journal_name_full 'Inorganic Chemistry'
_journal_page_first 3553
_journal_page_last 3560
_journal_paper_doi 10.1021/ic971609c
_journal_volume 37
_journal_year 1998
_chemical_formula_sum 'C12 H16 Cu N8 O6'
_space_group_IT_number 2
_symmetry_cell_setting triclinic
_symmetry_Int_Tables_number 2
_symmetry_space_group_name_Hall '-P 1'
_symmetry_space_group_name_H-M 'P -1'
_audit_creation_date 'Wed Dec  3 14:34:09 1997'
_audit_creation_method 'from TEXRAY.INF file'
_cell_angle_alpha 94.56(1)
_cell_angle_beta 92.52(1)
_cell_angle_gamma 90.01(1)
_cell_formula_units_Z 2.00
_cell_length_a 8.568(2)
_cell_length_b 11.703(1)
_cell_length_c 8.469(1)
_cell_measurement_reflns_used 25
_cell_measurement_temperature 20.0
_cell_measurement_theta_max 45.18
_cell_measurement_theta_min 40.33
_cell_volume 845.7(2)
_computing_cell_refinement 'MSC/AFC Diffractometer Control'
_computing_data_collection 'MSC/AFC Diffractometer Control'
_computing_data_reduction 'teXsan: PROCESS (MSC)'
_computing_publication_material 'teXsan: FINISH (MSC)'
_computing_structure_refinement 'teXsan: LS (MSC)'
_diffrn_ambient_temperature 20.0
_diffrn_measurement_device AFC7R
_diffrn_measurement_method 'omega/2-theta scans'
_diffrn_orient_matrix_UB_11 -0.00044
_diffrn_orient_matrix_UB_12 0.01535
_diffrn_orient_matrix_UB_13 -0.11451
_diffrn_orient_matrix_UB_21 -0.01213
_diffrn_orient_matrix_UB_22 -0.08391
_diffrn_orient_matrix_UB_23 -0.03075
_diffrn_orient_matrix_UB_31 -0.11620
_diffrn_orient_matrix_UB_32 0.00838
_diffrn_orient_matrix_UB_33 -0.00162
_diffrn_radiation_monochromator graphite
_diffrn_radiation_source 'X-ray tube'
_diffrn_radiation_type MoKalpha
_diffrn_radiation_wavelength 0.7107
_diffrn_reflns_av_R_equivalents 1.74
_diffrn_reflns_limit_h_max 10
_diffrn_reflns_limit_h_min 0
_diffrn_reflns_limit_k_max 12
_diffrn_reflns_limit_k_min -3
_diffrn_reflns_limit_l_max 0
_diffrn_reflns_limit_l_min -6
_diffrn_reflns_number 3192
_diffrn_reflns_theta_max 25.0001
_diffrn_standards_decay_% -0.13
_diffrn_standards_interval_count 150
_diffrn_standards_number 3
_exptl_absorpt_coefficient_mu_cm 13.434
_exptl_absorpt_correction_T_max 1.000
_exptl_absorpt_correction_T_min 0.825
_exptl_absorpt_correction_type psi-scan
_exptl_crystal_colour blue
_exptl_crystal_density_diffrn 1.696
_exptl_crystal_description prismatic
_exptl_crystal_F_000 442.00
_exptl_crystal_size_max 0.300
_exptl_crystal_size_min 0.200
_refine_diff_density_max -0.87100
_refine_diff_density_min 0.89960
_refine_ls_extinction_coef 0.00000
_refine_ls_extinction_method Zachariasen_type_2_Gaussian_isotropic
_refine_ls_goodness_of_fit_obs 4.480
_refine_ls_matrix_type full
_refine_ls_number_parameters 244
_refine_ls_number_reflns 2414
_refine_ls_number_restraints 0
_refine_ls_R_factor_obs 0.0560
_refine_ls_shift/esd_max 0.0000
_refine_ls_structure_factor_coef F
_refine_ls_weighting_scheme sigma
_refine_ls_wR_factor_obs 0.0440
_cod_data_source_file ic971609c_1.cif
_cod_data_source_block 1_Cu(buH)(NO3)2
_cod_original_cell_volume 845.6(2)
_cod_original_sg_symbol_H-M 'P -1 '
_cod_original_formula_sum 'C12 H16 N8 O6 Cu'
_cod_database_code 4322887

loop_
_symmetry_equiv_pos_as_xyz
'   +x,   +y,   +z'
'   -x,   -y,   -z'

loop_
_atom_site_aniso_label
_atom_site_aniso_U_11
_atom_site_aniso_U_22
_atom_site_aniso_U_33
_atom_site_aniso_U_12
_atom_site_aniso_U_13
_atom_site_aniso_U_23
Cu1 0.0639(5) 0.0354(4) 0.0537(4) -0.0099(3) 0.0275(3) -0.0061(3)
O1 0.113(4) 0.073(3) 0.167(5) -0.029(3) 0.065(4) 0.009(3)
O2 0.043(3) 0.086(3) 0.140(4) -0.010(2) 0.010(3) 0.017(3)
O3 0.111(5) 0.224(7) 0.173(6) 0.091(5) 0.074(4) 0.126(5)
O4 0.182(6) 0.087(4) 0.080(4) -0.009(3) 0.034(4) 0.012(3)
O5 0.177(5) 0.059(3) 0.098(4) -0.036(3) 0.079(4) -0.031(3)
O6 0.161(5) 0.067(3) 0.110(4) -0.036(3) 0.067(4) -0.044(3)
N1 0.072(3) 0.046(3) 0.045(3) 0.006(2) 0.007(2) -0.013(2)
N2 0.056(3) 0.036(2) 0.048(3) -0.006(2) 0.018(2) -0.006(2)
N3 0.086(4) 0.043(3) 0.057(3) -0.006(2) 0.035(3) 0.005(2)
N4 0.065(3) 0.042(3) 0.064(3) -0.001(2) 0.030(3) -0.008(2)
N5 0.046(3) 0.036(2) 0.047(3) -0.004(2) 0.010(2) -0.001(2)
N6 0.044(3) 0.055(3) 0.075(4) -0.009(2) 0.007(3) 0.013(3)
N7 0.052(3) 0.060(3) 0.070(4) 0.002(3) 0.017(3) 0.011(3)
N8 0.078(4) 0.054(3) 0.067(4) -0.013(3) 0.026(3) -0.015(3)
C1 0.071(4) 0.044(3) 0.054(4) -0.007(3) 0.016(3) -0.006(3)
C2 0.069(4) 0.036(3) 0.063(4) -0.001(3) -0.001(3) -0.001(3)
C3 0.056(4) 0.032(3) 0.054(4) -0.003(2) 0.008(3) 0.000(3)
C4 0.081(4) 0.040(3) 0.075(4) -0.010(3) 0.025(4) 0.010(3)
C5 0.26(1) 0.065(5) 0.100(7) -0.007(6) 0.117(7) 0.014(5)
C6 0.54(2) 0.073(6) 0.114(8) 0.05(1) 0.19(1) 0.027(6)
C7 0.109(6) 0.126(7) 0.099(6) -0.012(5) 0.049(5) -0.026(5)
C8 0.098(5) 0.086(5) 0.080(5) 0.047(4) 0.055(4) 0.016(4)
C9 0.075(4) 0.042(3) 0.057(4) -0.002(3) 0.017(3) -0.013(3)
C10 0.056(4) 0.037(3) 0.047(3) -0.007(3) 0.003(3) -0.003(2)
C11 0.064(4) 0.045(3) 0.062(4) -0.013(3) -0.005(3) 0.000(3)
C12 0.049(3) 0.044(3) 0.060(4) 0.000(3) 0.010(3) 0.008(3)

loop_
_atom_site_label
_atom_site_fract_x
_atom_site_fract_y
_atom_site_fract_z
_atom_site_U_iso_or_equiv
_atom_site_thermal_displace_type
_atom_site_calc_flag
_atom_site_calc_attached_atom
Cu1 0.20288(8) -0.23547(5) -0.13688(8) 0.0508(2) Uij ? ?
O1 0.5387(6) -0.2436(4) 0.0280(6) 0.116(2) Uij ? ?
O2 0.3357(5) -0.3343(3) 0.0638(6) 0.089(2) Uij ? ?
O3 0.5534(6) -0.3991(6) 0.1279(7) 0.161(3) Uij ? ?
O4 0.1821(7) 0.2558(4) 0.4248(6) 0.115(2) Uij ? ?
O5 0.0897(6) 0.1153(4) 0.5288(5) 0.111(2) Uij ? ?
O6 0.0763(6) 0.2823(4) 0.6437(6) 0.114(2) Uij ? ?
N1 0.1463(5) 0.0133(4) 0.2293(5) 0.055(1) Uij ? ?
N2 0.1660(5) -0.1110(3) 0.0257(5) 0.047(1) Uij ? ?
N3 0.3123(5) -0.1075(4) -0.2392(5) 0.061(2) Uij ? ?
N4 0.2625(5) -0.3629(3) -0.2903(5) 0.057(2) Uij ? ?
N5 0.0161(5) -0.3353(3) -0.1174(5) 0.043(1) Uij ? ?
N6 -0.1885(5) -0.4425(4) -0.0934(6) 0.058(2) Uij ? ?
N7 0.4767(6) -0.3233(4) 0.0753(6) 0.060(2) Uij ? ?
N8 0.1147(6) 0.2184(4) 0.5319(6) 0.067(2) Uij ? ?
C1 0.1091(6) -0.0925(4) 0.1662(6) 0.056(2) Uij ? ?
C2 0.2307(7) 0.0644(4) 0.1240(7) 0.056(2) Uij ? ?
C3 0.2432(6) -0.0121(4) -0.0032(6) 0.047(2) Uij ? ?
C4 0.3149(7) -0.0137(4) -0.1520(7) 0.064(2) Uij ? ?
C5 0.379(1) -0.1099(6) -0.3965(9) 0.138(4) Uij ? ?
C6 0.380(2) -0.1879(8) -0.491(1) 0.237(6) Uij ? ?
C7 0.4144(9) -0.3095(7) -0.5069(9) 0.112(3) Uij ? ?
C8 0.4146(8) -0.3685(5) -0.3661(8) 0.086(3) Uij ? ?
C9 0.1648(7) -0.4461(4) -0.3062(6) 0.058(2) Uij ? ?
C10 0.0267(6) -0.4343(4) -0.2167(6) 0.047(2) Uij ? ?
C11 -0.1008(7) -0.5009(4) -0.2012(7) 0.058(2) Uij ? ?
C12 -0.1157(6) -0.3441(4) -0.0453(6) 0.051(2) Uij ? ?
H1 0.0480 -0.1480 0.2185 0.0662 Uij ? ?
H2 0.1183 0.0472 0.3325 0.0645 Uij ? ?
H3 0.2752 0.1423 0.1369 0.0641 Uij ? ?
H4 0.3643 0.0553 -0.1874 0.0733 Uij ? ?
H5 0.3468 -0.0428 -0.4454 0.1615 Uij ? ?
H6 0.4949 -0.0995 -0.3746 0.1615 Uij ? ?
H7 0.4191 -0.1578 -0.5833 0.2248 Uij ? ?
H8 0.2611 -0.1895 -0.5151 0.2248 Uij ? ?
H9 0.5161 -0.3176 -0.5536 0.1202 Uij ? ?
H10 0.3414 -0.3509 -0.5833 0.1202 Uij ? ?
H11 0.4966 -0.3347 -0.2929 0.0984 Uij ? ?
H12 0.4466 -0.4484 -0.3884 0.0603 Uij ? ?
H13 0.1858 -0.5157 -0.3750 0.0679 Uij ? ?
H14 -0.1256 -0.5756 -0.2569 0.0674 Uij ? ?
H15 -0.2879 -0.4674 -0.0566 0.0666 Uij ? ?
H16 -0.1562 -0.2861 0.0330 0.0733 Uij ? ?

loop_
_atom_type_symbol
_atom_type_oxidation_number
_atom_type_number_in_cell
_atom_type_scat_dispersion_real
_atom_type_scat_dispersion_imag
_atom_type_scat_source
C 0 24 0.003 0.002 'International Tables'
H 0 32 0.000 0.000 'International Tables'
N 0 16 0.006 0.003 'International Tables'
O 0 12 0.011 0.006 'International Tables'
Cu 0 2 0.320 1.265 'International Tables'

loop_
_geom_angle_atom_site_label_1
_geom_angle_atom_site_label_2
_geom_angle_atom_site_label_3
_geom_angle
_geom_angle_site_symmetry_1
_geom_angle_site_symmetry_2
_geom_angle_site_symmetry_3
_geom_angle_publ_flag
N(2) Cu(1) N(3) 81.9(2) ? ? ? yes
N(2) Cu(1) N(4) 173.9(2) ? ? ? yes
N(2) Cu(1) N(5) 101.2(2) ? ? ? yes
N(3) Cu(1) N(4) 97.2(2) ? ? ? yes
N(3) Cu(1) N(5) 150.8(2) ? ? ? yes
N(4) Cu(1) N(5) 82.6(2) ? ? ? yes
C(1) N(1) C(2) 107.8(4) ? ? ? yes
Cu(1) N(2) C(1) 141.1(3) ? ? ? yes
Cu(1) N(2) C(3) 111.7(3) ? ? ? yes
C(1) N(2) C(3) 106.4(4) ? ? ? yes
Cu(1) N(3) C(4) 112.3(4) ? ? ? yes
Cu(1) N(3) C(5) 128.8(4) ? ? ? yes
C(4) N(3) C(5) 118.8(5) ? ? ? yes
Cu(1) N(4) C(8) 123.2(4) ? ? ? yes
Cu(1) N(4) C(9) 114.2(3) ? ? ? yes
C(8) N(4) C(9) 122.2(5) ? ? ? yes
Cu(1) N(5) C(10) 110.0(3) ? ? ? yes
Cu(1) N(5) C(12) 144.3(4) ? ? ? yes
C(10) N(5) C(12) 105.7(4) ? ? ? yes
C(11) N(6) C(12) 108.5(4) ? ? ? yes
O(1) N(7) O(2) 121.1(6) ? ? ? yes
O(1) N(7) O(3) 120.3(6) ? ? ? yes
O(2) N(7) O(3) 118.5(6) ? ? ? yes
O(4) N(8) O(5) 119.3(5) ? ? ? yes
O(4) N(8) O(6) 120.2(5) ? ? ? yes
O(5) N(8) O(6) 120.5(5) ? ? ? yes
N(1) C(1) N(2) 110.6(4) ? ? ? yes
N(1) C(2) C(3) 106.9(4) ? ? ? yes
N(2) C(3) C(2) 108.4(5) ? ? ? yes
N(2) C(3) C(4) 115.7(4) ? ? ? yes
C(2) C(3) C(4) 135.9(5) ? ? ? yes
N(3) C(4) C(3) 117.7(5) ? ? ? yes
N(3) C(5) C(6) 126.6(8) ? ? ? yes
C(5) C(6) C(7) 141(1) ? ? ? yes
C(6) C(7) C(8) 116.9(7) ? ? ? yes
N(4) C(8) C(7) 112.8(6) ? ? ? yes
N(4) C(9) C(10) 117.1(5) ? ? ? yes
N(5) C(10) C(9) 116.1(4) ? ? ? yes
N(5) C(10) C(11) 109.0(5) ? ? ? yes
C(9) C(10) C(11) 134.8(5) ? ? ? yes
N(6) C(11) C(10) 106.0(4) ? ? ? yes
N(5) C(12) N(6) 110.8(4) ? ? ? yes

loop_
_geom_bond_atom_site_label_1
_geom_bond_atom_site_label_2
_geom_bond_distance
_geom_bond_site_symmetry_1
_geom_bond_site_symmetry_2
_geom_bond_publ_flag
Cu(1) N(2) 1.959(4) ? ? yes
Cu(1) N(3) 2.037(4) ? ? yes
Cu(1) N(4) 1.981(4) ? ? yes
Cu(1) N(5) 2.001(4) ? ? yes
O(1) N(7) 1.180(5) ? ? yes
O(2) N(7) 1.213(5) ? ? yes
O(3) N(7) 1.206(6) ? ? yes
O(4) N(8) 1.207(5) ? ? yes
O(5) N(8) 1.224(5) ? ? yes
O(6) N(8) 1.216(5) ? ? yes
N(1) C(1) 1.342(6) ? ? yes
N(1) C(2) 1.348(6) ? ? yes
N(2) C(1) 1.308(6) ? ? yes
N(2) C(3) 1.377(5) ? ? yes
N(3) C(4) 1.273(6) ? ? yes
N(3) C(5) 1.470(7) ? ? yes
N(4) C(8) 1.477(7) ? ? yes
N(4) C(9) 1.279(6) ? ? yes
N(5) C(10) 1.382(5) ? ? yes
N(5) C(12) 1.315(5) ? ? yes
N(6) C(11) 1.351(6) ? ? yes
N(6) C(12) 1.336(6) ? ? yes
C(2) C(3) 1.353(7) ? ? yes
C(3) C(4) 1.425(7) ? ? yes
C(5) C(6) 1.17(1) ? ? yes
C(6) C(7) 1.45(1) ? ? yes
C(7) C(8) 1.424(9) ? ? yes
C(9) C(10) 1.433(7) ? ? yes
C(10) C(11) 1.359(6) ? ? yes
